data_7122071
loop_
_publ_author_name
'Lee, Vladimir Ya'
'Kawai, Manami'
'Gapurenko, Olga A.'
'Minkin, Vladimir I.'
'Gornitzka, Heinz'
'Sekiguchi, Akira'

_publ_section_title
;
 Arsagermene, a compound with an -As[double bond, length as
 m-dash]Ge[double bond splayed right] double bond.
;
_journal_issue 78
_journal_name_full 'Chemical communications (Cambridge, England)'
_journal_page_first 10947
_journal_page_last 10949
_journal_paper_doi 10.1039/c8cc05630g
_journal_volume 54
_journal_year 2018
_chemical_formula_sum 'C36 H71 As Ge Si2'
_chemical_formula_weight 707.61
_chemical_name_systematic arsagermene
_chemical_properties_physical Air-sensitive,Moisture-sensitive,Oxygen-sensitive
_space_group_crystal_system orthorhombic
_space_group_IT_number 19
_space_group_name_Hall 'P 2ac 2ab'
_space_group_name_H-M_alt 'P 21 21 21'
_symmetry_space_group_name_Hall 'P 2ac 2ab'
_symmetry_space_group_name_H-M 'P 21 21 21'
_atom_sites_solution_hydrogens geom
_atom_sites_solution_primary direct
_atom_sites_solution_secondary difmap
_audit_creation_method SHELXL-2014
_audit_update_record
;
2018-07-02 deposited with the CCDC.
2018-08-01 downloaded from the CCDC.
;
_cell_angle_alpha 90
_cell_angle_beta 90
_cell_angle_gamma 90
_cell_formula_units_Z 4
_cell_length_a 11.871(2)
_cell_length_b 17.675(4)
_cell_length_c 19.376(4)
_cell_measurement_reflns_used 40999
_cell_measurement_temperature 150(2)
_cell_measurement_theta_max 27.93
_cell_measurement_theta_min 2.07
_cell_volume 4065.5(14)
_computing_cell_refinement 'HKL scalepack'
_computing_data_collection 'MacScience Xpress'
_computing_data_reduction Denzo
_computing_molecular_graphics ORTEP
_computing_publication_material CIFTAB
_computing_structure_refinement 'SHELXL-2014 (Sheldrick, 2014)'
_computing_structure_solution SIR92
_diffrn_ambient_temperature 150(2)
_diffrn_measured_fraction_theta_full 0.993
_diffrn_measured_fraction_theta_max 0.990
_diffrn_measurement_device_type 'MacScience DIP2030 Image plate'
_diffrn_measurement_method 'phi scans'
_diffrn_radiation_source 'rotating anode'
_diffrn_radiation_type MoK\a
_diffrn_radiation_wavelength 0.71073
_diffrn_reflns_av_R_equivalents 0.074
_diffrn_reflns_av_unetI/netI 0.0436
_diffrn_reflns_Laue_measured_fraction_full 0.993
_diffrn_reflns_Laue_measured_fraction_max 0.990
_diffrn_reflns_limit_h_max 15
_diffrn_reflns_limit_h_min 0
_diffrn_reflns_limit_k_max 23
_diffrn_reflns_limit_k_min 0
_diffrn_reflns_limit_l_max 25
_diffrn_reflns_limit_l_min 0
_diffrn_reflns_number 5341
_diffrn_reflns_point_group_measured_fraction_full 0.996
_diffrn_reflns_point_group_measured_fraction_max 0.994
_diffrn_reflns_theta_full 25.242
_diffrn_reflns_theta_max 27.933
_diffrn_reflns_theta_min 2.067
_exptl_absorpt_coefficient_mu 1.641
_exptl_absorpt_correction_type none
_exptl_crystal_colour orange
_exptl_crystal_density_diffrn 1.156
_exptl_crystal_description rods
_exptl_crystal_F_000 1520
_exptl_crystal_recrystallization_method 'Re-crystallisation from solvent: hexane'
_exptl_crystal_size_max 0.55
_exptl_crystal_size_mid 0.40
_exptl_crystal_size_min 0.25
_refine_diff_density_max 0.408
_refine_diff_density_min -1.251
_refine_diff_density_rms 0.113
_refine_ls_abs_structure_details
;
 Refined as an inversion twin.
;
_refine_ls_abs_structure_Flack 0.450(16)
_refine_ls_extinction_method none
_refine_ls_goodness_of_fit_ref 1.063
_refine_ls_hydrogen_treatment constr
_refine_ls_matrix_type full
_refine_ls_number_parameters 385
_refine_ls_number_reflns 5340
_refine_ls_number_restraints 0
_refine_ls_restrained_S_all 1.063
_refine_ls_R_factor_all 0.0608
_refine_ls_R_factor_gt 0.0496
_refine_ls_shift/su_max 0.001
_refine_ls_shift/su_mean 0.000
_refine_ls_structure_factor_coef Fsqd
_refine_ls_weighting_details 'w=1/[\s^2^(Fo^2^)+(0.0890P)^2^+0.3411P] where P=(Fo^2^+2Fc^2^)/3'
_refine_ls_weighting_scheme calc
_refine_ls_wR_factor_gt 0.1248
_refine_ls_wR_factor_ref 0.1328
_reflns_Friedel_coverage 0.814
_reflns_Friedel_fraction_full 0.999
_reflns_Friedel_fraction_max 0.997
_reflns_number_gt 4531
_reflns_number_total 5340
_reflns_threshold_expression 'I > 2\s(I)'
_cod_data_source_file c8cc05630g2.cif
_cod_data_source_block AsGe
_cod_depositor_comments 'Adding full bibliography for 7122071.cif.'
_cod_database_code 7122071
_shelx_space_group_comment
;
The symmetry employed for this shelxl refinement is uniquely defined
by the following loop, which should always be used as a source of
symmetry information in preference to the above space-group names.
They are only intended as comments.
;
_shelxl_version_number 2014-3

loop_
_space_group_symop_operation_xyz
'x, y, z'
'-x+1/2, -y, z+1/2'
'-x, y+1/2, -z+1/2'
'x+1/2, -y+1/2, -z'

loop_
_atom_site_label
_atom_site_type_symbol
_atom_site_fract_x
_atom_site_fract_y
_atom_site_fract_z
_atom_site_U_iso_or_equiv
_atom_site_adp_type
_atom_site_occupancy
_atom_site_site_symmetry_order
_atom_site_calc_flag
_atom_site_refinement_flags_posn
_atom_site_refinement_flags_adp
As1 As 0.71360(5) 0.03724(3) 0.01987(3) 0.03156(14) Uani 1 1 d . .
Ge1 Ge 0.58682(5) -0.01152(3) 0.09568(3) 0.03011(14) Uani 1 1 d . .
Si1 Si 0.48080(13) -0.10310(8) 0.02958(8) 0.0317(3) Uani 1 1 d . .
Si2 Si 0.56462(14) 0.02123(11) 0.21691(8) 0.0394(4) Uani 1 1 d . .
C1 C 0.8068(5) 0.1140(3) 0.0693(3) 0.0310(11) Uani 1 1 d . .
C2 C 0.9043(5) 0.0922(3) 0.1069(3) 0.0320(11) Uani 1 1 d . .
C3 C 0.9487(5) 0.1448(3) 0.1542(3) 0.0319(11) Uani 1 1 d . .
H3 H 1.0119 0.1300 0.1811 0.038 Uiso 1 1 calc R U
C4 C 0.9050(5) 0.2170(3) 0.1640(3) 0.0346(12) Uani 1 1 d . .
C5 C 0.8195(5) 0.2395(3) 0.1189(3) 0.0362(12) Uani 1 1 d . .
H5 H 0.7924 0.2899 0.1221 0.043 Uiso 1 1 calc R U
C6 C 0.7716(5) 0.1915(3) 0.0693(3) 0.0303(11) Uani 1 1 d . .
C7 C 0.9686(5) 0.0165(3) 0.0968(3) 0.0364(11) Uani 1 1 d . .
C8 C 0.9080(6) -0.0511(4) 0.1313(3) 0.0442(14) Uani 1 1 d . .
H8A H 0.8364 -0.0605 0.1077 0.066 Uiso 1 1 calc R U
H8B H 0.8936 -0.0394 0.1799 0.066 Uiso 1 1 calc R U
H8C H 0.9557 -0.0962 0.1281 0.066 Uiso 1 1 calc R U
C9 C 0.9881(6) 0.0007(4) 0.0203(3) 0.0450(14) Uani 1 1 d . .
H9A H 1.0308 -0.0464 0.0151 0.068 Uiso 1 1 calc R U
H9B H 1.0307 0.0426 -0.0002 0.068 Uiso 1 1 calc R U
H9C H 0.9154 -0.0041 -0.0032 0.068 Uiso 1 1 calc R U
C10 C 1.0868(5) 0.0194(4) 0.1308(3) 0.0439(14) Uani 1 1 d . .
H10A H 1.0786 0.0243 0.1809 0.066 Uiso 1 1 calc R U
H10B H 1.1285 0.0630 0.1128 0.066 Uiso 1 1 calc R U
H10C H 1.1280 -0.0271 0.1200 0.066 Uiso 1 1 calc R U
C11 C 0.9451(5) 0.2699(4) 0.2208(3) 0.0395(13) Uani 1 1 d . .
C12 C 1.0553(6) 0.2423(4) 0.2553(4) 0.0524(18) Uani 1 1 d . .
H12A H 1.0423 0.1930 0.2771 0.079 Uiso 1 1 calc R U
H12B H 1.0789 0.2790 0.2904 0.079 Uiso 1 1 calc R U
H12C H 1.1143 0.2375 0.2202 0.079 Uiso 1 1 calc R U
C13 C 0.9677(7) 0.3504(4) 0.1916(4) 0.0540(18) Uani 1 1 d . .
H13A H 1.0060 0.3810 0.2267 0.081 Uiso 1 1 calc R U
H13B H 0.8960 0.3743 0.1793 0.081 Uiso 1 1 calc R U
H13C H 1.0155 0.3466 0.1505 0.081 Uiso 1 1 calc R U
C14 C 0.8527(7) 0.2756(5) 0.2767(4) 0.060(2) Uani 1 1 d . .
H14A H 0.8389 0.2255 0.2965 0.090 Uiso 1 1 calc R U
H14B H 0.7831 0.2948 0.2558 0.090 Uiso 1 1 calc R U
H14C H 0.8774 0.3103 0.3131 0.090 Uiso 1 1 calc R U
C15 C 0.6908(5) 0.2277(3) 0.0154(3) 0.0353(12) Uani 1 1 d . .
C16 C 0.7271(6) 0.2034(4) -0.0582(3) 0.0491(16) Uani 1 1 d . .
H16A H 0.7107 0.1496 -0.0648 0.074 Uiso 1 1 calc R U
H16B H 0.8081 0.2121 -0.0639 0.074 Uiso 1 1 calc R U
H16C H 0.6855 0.2332 -0.0924 0.074 Uiso 1 1 calc R U
C17 C 0.5664(5) 0.2105(4) 0.0277(4) 0.0506(16) Uani 1 1 d . .
H17A H 0.5208 0.2371 -0.0068 0.076 Uiso 1 1 calc R U
H17B H 0.5450 0.2276 0.0740 0.076 Uiso 1 1 calc R U
H17C H 0.5536 0.1559 0.0239 0.076 Uiso 1 1 calc R U
C18 C 0.7021(7) 0.3147(4) 0.0148(4) 0.0531(17) Uani 1 1 d . .
H18A H 0.7816 0.3286 0.0096 0.080 Uiso 1 1 calc R U
H18B H 0.6730 0.3353 0.0582 0.080 Uiso 1 1 calc R U
H18C H 0.6588 0.3354 -0.0239 0.080 Uiso 1 1 calc R U
C19 C 0.3575(6) -0.1347(4) 0.0841(4) 0.0513(17) Uani 1 1 d . .
H19A H 0.3177 -0.1759 0.0605 0.077 Uiso 1 1 calc R U
H19B H 0.3060 -0.0921 0.0910 0.077 Uiso 1 1 calc R U
H19C H 0.3850 -0.1526 0.1289 0.077 Uiso 1 1 calc R U
C20 C 0.4159(5) -0.0576(3) -0.0517(3) 0.0405(13) Uani 1 1 d . .
C21 C 0.3644(6) 0.0190(4) -0.0331(4) 0.0531(17) Uani 1 1 d . .
H21A H 0.3239 0.0392 -0.0731 0.080 Uiso 1 1 calc R U
H21B H 0.4244 0.0541 -0.0197 0.080 Uiso 1 1 calc R U
H21C H 0.3119 0.0126 0.0056 0.080 Uiso 1 1 calc R U
C22 C 0.3190(6) -0.1072(4) -0.0791(4) 0.0555(18) Uani 1 1 d . .
H22A H 0.2671 -0.1191 -0.0413 0.083 Uiso 1 1 calc R U
H22B H 0.3499 -0.1543 -0.0980 0.083 Uiso 1 1 calc R U
H22C H 0.2785 -0.0799 -0.1154 0.083 Uiso 1 1 calc R U
C23 C 0.5017(7) -0.0454(4) -0.1114(3) 0.0531(17) Uani 1 1 d . .
H23A H 0.4647 -0.0185 -0.1494 0.080 Uiso 1 1 calc R U
H23B H 0.5289 -0.0945 -0.1278 0.080 Uiso 1 1 calc R U
H23C H 0.5655 -0.0153 -0.0946 0.080 Uiso 1 1 calc R U
C24 C 0.5759(6) -0.1897(3) 0.0123(3) 0.0438(14) Uani 1 1 d . .
C25 C 0.5136(7) -0.2507(4) -0.0297(5) 0.067(2) Uani 1 1 d . .
H25A H 0.5572 -0.2977 -0.0290 0.100 Uiso 1 1 calc R U
H25B H 0.5046 -0.2334 -0.0774 0.100 Uiso 1 1 calc R U
H25C H 0.4392 -0.2596 -0.0093 0.100 Uiso 1 1 calc R U
C26 C 0.6843(6) -0.1702(4) -0.0252(4) 0.0574(18) Uani 1 1 d . .
H26A H 0.7231 -0.1293 -0.0006 0.086 Uiso 1 1 calc R U
H26B H 0.6668 -0.1538 -0.0723 0.086 Uiso 1 1 calc R U
H26C H 0.7330 -0.2149 -0.0269 0.086 Uiso 1 1 calc R U
C27 C 0.6103(10) -0.2218(5) 0.0820(4) 0.086(3) Uani 1 1 d . .
H27A H 0.5429 -0.2381 0.1072 0.129 Uiso 1 1 calc R U
H27B H 0.6496 -0.1828 0.1087 0.129 Uiso 1 1 calc R U
H27C H 0.6604 -0.2652 0.0751 0.129 Uiso 1 1 calc R U
C28 C 0.6799(7) 0.0903(6) 0.2360(4) 0.070(3) Uani 1 1 d . .
H28A H 0.6674 0.1369 0.2096 0.105 Uiso 1 1 calc R U
H28B H 0.7526 0.0683 0.2230 0.105 Uiso 1 1 calc R U
H28C H 0.6802 0.1020 0.2855 0.105 Uiso 1 1 calc R U
C29 C 0.4236(6) 0.0731(4) 0.2302(3) 0.0497(16) Uani 1 1 d . .
C30 C 0.3995(10) 0.1211(6) 0.1658(5) 0.090(4) Uani 1 1 d . .
H30A H 0.3851 0.0878 0.1264 0.135 Uiso 1 1 calc R U
H30B H 0.4648 0.1533 0.1558 0.135 Uiso 1 1 calc R U
H30C H 0.3333 0.1530 0.1741 0.135 Uiso 1 1 calc R U
C31 C 0.4329(8) 0.1274(5) 0.2921(4) 0.067(2) Uani 1 1 d . .
H31A H 0.3611 0.1537 0.2986 0.100 Uiso 1 1 calc R U
H31B H 0.4925 0.1645 0.2833 0.100 Uiso 1 1 calc R U
H31C H 0.4512 0.0984 0.3338 0.100 Uiso 1 1 calc R U
C32 C 0.3234(5) 0.0193(5) 0.2420(4) 0.0549(18) Uani 1 1 d . .
H32A H 0.3393 -0.0135 0.2816 0.082 Uiso 1 1 calc R U
H32B H 0.3119 -0.0118 0.2007 0.082 Uiso 1 1 calc R U
H32C H 0.2553 0.0490 0.2512 0.082 Uiso 1 1 calc R U
C33 C 0.5860(6) -0.0664(5) 0.2755(3) 0.0541(17) Uani 1 1 d . .
C34 C 0.5685(7) -0.0423(6) 0.3511(3) 0.067(2) Uani 1 1 d . .
H34A H 0.4884 -0.0322 0.3592 0.101 Uiso 1 1 calc R U
H34B H 0.6122 0.0036 0.3604 0.101 Uiso 1 1 calc R U
H34C H 0.5938 -0.0830 0.3818 0.101 Uiso 1 1 calc R U
C35 C 0.5067(9) -0.1317(5) 0.2586(4) 0.066(2) Uani 1 1 d . .
H35A H 0.5196 -0.1484 0.2110 0.099 Uiso 1 1 calc R U
H35B H 0.4284 -0.1148 0.2636 0.099 Uiso 1 1 calc R U
H35C H 0.5209 -0.1738 0.2903 0.099 Uiso 1 1 calc R U
C36 C 0.7076(7) -0.0935(7) 0.2682(4) 0.078(3) Uani 1 1 d . .
H36A H 0.7215 -0.1350 0.3006 0.117 Uiso 1 1 calc R U
H36B H 0.7591 -0.0516 0.2782 0.117 Uiso 1 1 calc R U
H36C H 0.7203 -0.1113 0.2209 0.117 Uiso 1 1 calc R U

loop_
_atom_site_aniso_label
_atom_site_aniso_U_11
_atom_site_aniso_U_22
_atom_site_aniso_U_33
_atom_site_aniso_U_23
_atom_site_aniso_U_13
_atom_site_aniso_U_12
As1 0.0307(3) 0.0338(3) 0.0302(3) -0.0020(2) -0.0002(2) -0.0047(2)
Ge1 0.0269(3) 0.0338(3) 0.0296(3) -0.0015(2) -0.0003(2) -0.0018(2)
Si1 0.0301(7) 0.0282(7) 0.0367(8) -0.0024(6) -0.0012(6) -0.0007(6)
Si2 0.0339(8) 0.0523(10) 0.0320(7) -0.0050(7) 0.0041(6) -0.0065(7)
C1 0.026(3) 0.034(3) 0.033(2) 0.002(2) -0.005(2) -0.003(2)
C2 0.028(3) 0.037(3) 0.030(3) 0.003(2) 0.002(2) -0.003(2)
C3 0.028(3) 0.039(3) 0.028(2) 0.001(2) -0.004(2) -0.001(2)
C4 0.033(3) 0.039(3) 0.032(3) 0.001(2) -0.002(2) -0.007(3)
C5 0.037(3) 0.033(3) 0.039(3) -0.001(2) -0.005(2) -0.003(2)
C6 0.031(3) 0.029(3) 0.032(2) 0.000(2) 0.000(2) 0.000(2)
C7 0.031(3) 0.039(3) 0.039(3) 0.001(3) -0.002(2) 0.002(2)
C8 0.038(3) 0.044(3) 0.050(3) 0.011(3) 0.000(3) 0.008(3)
C9 0.046(3) 0.047(4) 0.042(3) 0.000(3) 0.001(3) 0.010(3)
C10 0.030(3) 0.048(3) 0.054(3) 0.000(3) -0.008(3) 0.006(3)
C11 0.043(3) 0.043(3) 0.033(3) -0.002(2) -0.004(2) -0.008(3)
C12 0.057(4) 0.052(4) 0.048(4) -0.002(3) -0.017(3) -0.010(3)
C13 0.072(5) 0.042(4) 0.048(4) 0.000(3) -0.017(4) -0.010(4)
C14 0.056(5) 0.078(6) 0.046(4) -0.015(4) -0.002(3) -0.015(4)
C15 0.035(3) 0.033(3) 0.038(3) 0.007(2) -0.008(2) -0.001(2)
C16 0.053(4) 0.058(4) 0.036(3) 0.004(3) -0.008(3) 0.004(3)
C17 0.032(3) 0.048(4) 0.072(5) 0.002(3) -0.004(3) 0.004(3)
C18 0.063(4) 0.037(3) 0.059(4) 0.011(3) -0.019(4) 0.001(3)
C19 0.047(4) 0.050(4) 0.057(4) -0.004(3) 0.006(3) -0.013(3)
C20 0.036(3) 0.035(3) 0.050(3) -0.011(2) -0.013(3) 0.001(3)
C21 0.052(4) 0.047(4) 0.060(4) -0.008(3) -0.022(3) 0.015(3)
C22 0.052(4) 0.054(4) 0.060(4) -0.006(3) -0.019(3) -0.005(3)
C23 0.063(4) 0.056(4) 0.040(3) 0.005(3) -0.012(3) -0.005(4)
C24 0.051(4) 0.031(3) 0.049(3) -0.009(3) -0.005(3) 0.009(3)
C25 0.070(5) 0.035(3) 0.094(6) -0.021(4) 0.012(5) 0.001(4)
C26 0.047(4) 0.052(4) 0.073(5) -0.014(4) 0.007(4) 0.013(3)
C27 0.134(9) 0.063(5) 0.061(5) 0.008(4) -0.004(6) 0.058(6)
C28 0.063(5) 0.102(7) 0.045(4) -0.030(4) 0.019(3) -0.039(5)
C29 0.056(4) 0.052(4) 0.042(3) -0.001(3) 0.013(3) 0.003(3)
C30 0.113(8) 0.083(7) 0.073(6) 0.020(5) 0.036(6) 0.053(7)
C31 0.068(5) 0.061(5) 0.072(5) -0.016(4) 0.030(4) -0.011(4)
C32 0.034(3) 0.070(5) 0.061(4) -0.019(4) 0.001(3) 0.007(3)
C33 0.053(4) 0.075(5) 0.035(3) 0.008(3) 0.004(3) 0.011(4)
C34 0.060(5) 0.114(7) 0.028(3) 0.008(4) 0.001(3) 0.008(5)
C35 0.086(6) 0.059(5) 0.054(4) 0.015(4) 0.010(4) -0.003(5)
C36 0.052(5) 0.137(9) 0.044(4) 0.020(5) 0.002(4) 0.030(6)

loop_
_atom_type_symbol
_atom_type_description
_atom_type_scat_dispersion_real
_atom_type_scat_dispersion_imag
_atom_type_scat_source
C C 0.0033 0.0016 'International Tables Vol C Tables 4.2.6.8 and 6.1.1.4'
H H 0.0000 0.0000 'International Tables Vol C Tables 4.2.6.8 and 6.1.1.4'
Si Si 0.0817 0.0704 'International Tables Vol C Tables 4.2.6.8 and 6.1.1.4'
Ge Ge 0.1547 1.8001 'International Tables Vol C Tables 4.2.6.8 and 6.1.1.4'
As As 0.0499 2.0058 'International Tables Vol C Tables 4.2.6.8 and 6.1.1.4'

loop_
_geom_angle_atom_site_label_1
_geom_angle_atom_site_label_2
_geom_angle_atom_site_label_3
_geom_angle
C1 As1 Ge1 108.33(16)
As1 Ge1 Si1 104.85(5)
As1 Ge1 Si2 127.25(5)
Si1 Ge1 Si2 127.90(6)
C19 Si1 C20 105.7(3)
C19 Si1 C24 108.4(3)
C20 Si1 C24 115.0(3)
C19 Si1 Ge1 107.8(2)
C20 Si1 Ge1 111.18(18)
C24 Si1 Ge1 108.6(2)
C28 Si2 C29 107.3(4)
C28 Si2 C33 108.1(4)
C29 Si2 C33 114.6(3)
C28 Si2 Ge1 105.5(2)
C29 Si2 Ge1 109.7(2)
C33 Si2 Ge1 111.2(2)
C2 C1 C6 119.8(5)
C2 C1 As1 120.9(4)
C6 C1 As1 119.2(4)
C3 C2 C1 117.4(5)
C3 C2 C7 117.8(5)
C1 C2 C7 124.8(5)
C4 C3 C2 123.7(5)
C3 C4 C5 116.5(5)
C3 C4 C11 123.1(5)
C5 C4 C11 120.4(6)
C4 C5 C6 123.5(6)
C5 C6 C1 117.3(5)
C5 C6 C15 117.6(5)
C1 C6 C15 125.0(5)
C9 C7 C8 110.5(5)
C9 C7 C10 106.3(5)
C8 C7 C10 105.3(5)
C9 C7 C2 110.7(5)
C8 C7 C2 112.5(5)
C10 C7 C2 111.2(5)
C4 C11 C14 109.0(5)
C4 C11 C12 112.6(6)
C14 C11 C12 108.6(6)
C4 C11 C13 110.6(5)
C14 C11 C13 108.5(6)
C12 C11 C13 107.4(6)
C17 C15 C18 106.4(6)
C17 C15 C16 111.0(6)
C18 C15 C16 104.2(5)
C17 C15 C6 114.2(5)
C18 C15 C6 111.2(5)
C16 C15 C6 109.5(5)
C21 C20 C22 106.7(5)
C21 C20 C23 108.3(6)
C22 C20 C23 108.1(5)
C21 C20 Si1 109.7(4)
C22 C20 Si1 110.0(5)
C23 C20 Si1 113.8(4)
C26 C24 C27 106.4(7)
C26 C24 C25 108.3(6)
C27 C24 C25 109.7(7)
C26 C24 Si1 113.5(5)
C27 C24 Si1 107.4(5)
C25 C24 Si1 111.4(5)
C30 C29 C31 107.6(7)
C30 C29 C32 108.5(7)
C31 C29 C32 108.9(6)
C30 C29 Si2 108.4(5)
C31 C29 Si2 109.8(6)
C32 C29 Si2 113.4(5)
C35 C33 C36 109.0(8)
C35 C33 C34 109.3(7)
C36 C33 C34 107.6(6)
C35 C33 Si2 113.5(5)
C36 C33 Si2 108.7(6)
C34 C33 Si2 108.6(6)

loop_
_geom_bond_atom_site_label_1
_geom_bond_atom_site_label_2
_geom_bond_distance
As1 C1 1.996(5)
As1 Ge1 2.2727(8)
Ge1 Si1 2.4174(16)
Ge1 Si2 2.4336(17)
Si1 C19 1.889(7)
Si1 C20 1.928(6)
Si1 C24 1.931(6)
Si2 C28 1.872(7)
Si2 C29 1.926(8)
Si2 C33 1.937(8)
C1 C2 1.421(7)
C1 C6 1.432(8)
C2 C3 1.408(8)
C2 C7 1.554(8)
C3 C4 1.391(8)
C4 C5 1.396(8)
C4 C11 1.520(8)
C5 C6 1.403(8)
C6 C15 1.555(8)
C7 C9 1.527(8)
C7 C8 1.546(8)
C7 C10 1.550(8)
C11 C14 1.544(10)
C11 C12 1.547(9)
C11 C13 1.555(9)
C15 C17 1.527(8)
C15 C18 1.544(8)
C15 C16 1.549(9)
C20 C21 1.528(9)
C20 C22 1.541(8)
C20 C23 1.558(10)
C24 C26 1.517(10)
C24 C27 1.521(10)
C24 C25 1.539(9)
C29 C30 1.536(11)
C29 C31 1.539(10)
C29 C32 1.540(10)
C33 C35 1.525(12)
C33 C36 1.528(11)
C33 C34 1.540(9)
